data_4308493
loop_
_publ_author_name
'Mathieu Roger'
'Th\'er\`ese Arliguie'
'Pierre Thu\'ery'
'Marc Fourmigu\'e'
'Michel Ephritikhine'

_publ_contact_author_address
;
      CEA/Saclay, SCM (CNRS URA 331)
      B\^at. 125
      91191 Gif-sur-Yvette
      France
;
_publ_contact_author_email arliguie@drecam.cea.fr
_publ_contact_author_fax '33 (0) 1 69 08 66 40'
_publ_contact_author_name 'T. Arliguie'
_publ_contact_author_phone '33 (0) 1 69 08 60 42'
_publ_section_title
;
Tris(dithiolene) Complexes of Neodymium and Cerium: Mononuclear Species,
Chains, and Honeycomb Networks
;
_journal_name_full 'Inorganic Chemistry'
_journal_page_first 584
_journal_page_last 593
_journal_paper_doi 10.1021/ic049055i
_journal_volume 44
_journal_year 2005
_chemical_formula_sum 'C42.5 H60.5 N2.5 Na3 Nd O9 S12'
_chemical_formula_weight 1348.36
_space_group_IT_number 2
_symmetry_cell_setting triclinic
_symmetry_space_group_name_Hall '-P 1'
_symmetry_space_group_name_H-M 'P -1'
_atom_sites_solution_hydrogens geom
_atom_sites_solution_primary direct
_atom_sites_solution_secondary difmap
_audit_creation_method SHELXL-97
_cell_angle_alpha 114.415(3)
_cell_angle_beta 91.860(3)
_cell_angle_gamma 116.398(3)
_cell_formula_units_Z 2
_cell_length_a 14.2753(9)
_cell_length_b 14.8237(7)
_cell_length_c 17.0518(10)
_cell_measurement_reflns_used 19776
_cell_measurement_temperature 100(2)
_cell_measurement_theta_max 25.68
_cell_measurement_theta_min 2.76
_cell_volume 2837.8(3)
_computing_cell_refinement 'DENZO-SMN (Otwinowski & Minor, 1997)'
_computing_data_collection 'Kappa-CCD software (Nonius B.V., 1998)'
_computing_data_reduction 'DENZO-SMN (Otwinowski & Minor, 1997)'
_computing_molecular_graphics 'SHELXTL (Sheldrick, 1999)'
_computing_publication_material 'SHELXTL (Sheldrick, 1999)'
_computing_structure_refinement 'SHELXL-97 (Sheldrick, 1997)'
_computing_structure_solution 'SHELXS-97 (Sheldrick, 1997)'
_diffrn_ambient_temperature 100(2)
_diffrn_measured_fraction_theta_full 0.926
_diffrn_measured_fraction_theta_max 0.926
_diffrn_measurement_device_type 'Nonius Kappa-CCD'
_diffrn_measurement_method '\f scans'
_diffrn_radiation_monochromator graphite
_diffrn_radiation_source 'fine-focus sealed tube'
_diffrn_radiation_type MoK\a
_diffrn_radiation_wavelength 0.71073
_diffrn_reflns_av_R_equivalents 0.0660
_diffrn_reflns_av_sigmaI/netI 0.1003
_diffrn_reflns_limit_h_max 17
_diffrn_reflns_limit_h_min -17
_diffrn_reflns_limit_k_max 17
_diffrn_reflns_limit_k_min -17
_diffrn_reflns_limit_l_max 20
_diffrn_reflns_limit_l_min -20
_diffrn_reflns_number 19776
_diffrn_reflns_theta_full 25.68
_diffrn_reflns_theta_max 25.68
_diffrn_reflns_theta_min 2.76
_diffrn_standards_decay_% 0
_diffrn_standards_interval_time 0
_exptl_absorpt_coefficient_mu 1.431
_exptl_absorpt_correction_T_max 0.807
_exptl_absorpt_correction_T_min 0.768
_exptl_absorpt_correction_type refdelf
_exptl_absorpt_process_details 'program DELABS from PLATON (Spek, 2000)'
_exptl_crystal_colour 'translucent light green'
_exptl_crystal_density_diffrn 1.578
_exptl_crystal_density_meas ?
_exptl_crystal_description irregular
_exptl_crystal_F_000 1380
_exptl_crystal_size_max 0.18
_exptl_crystal_size_mid 0.15
_exptl_crystal_size_min 0.15
_refine_diff_density_max 1.218
_refine_diff_density_min -0.717
_refine_diff_density_rms 0.169
_refine_ls_extinction_method none
_refine_ls_goodness_of_fit_ref 1.020
_refine_ls_hydrogen_treatment constr
_refine_ls_matrix_type full
_refine_ls_number_parameters 634
_refine_ls_number_reflns 9993
_refine_ls_number_restraints 96
_refine_ls_restrained_S_all 1.035
_refine_ls_R_factor_all 0.0922
_refine_ls_R_factor_gt 0.0591
_refine_ls_shift/su_max 0.001
_refine_ls_shift/su_mean 0.000
_refine_ls_structure_factor_coef Fsqd
_refine_ls_weighting_details 'calc w=1/[\s^2^(Fo^2^)+(0.0431P)^2^+9.5422P] where P=(Fo^2^+2Fc^2^)/3'
_refine_ls_weighting_scheme calc
_refine_ls_wR_factor_gt 0.1295
_refine_ls_wR_factor_ref 0.1456
_reflns_number_gt 7138
_reflns_number_total 9993
_reflns_threshold_expression >2sigma(I)
_cod_data_source_file ic049055isi20041215_120324_3.cif
_cod_data_source_block 2
_cod_original_formula_sum 'C42.50 H60.50 N2.50 Na3 Nd O9 S12'
_cod_database_code 4308493

loop_
_symmetry_equiv_pos_as_xyz
'x, y, z'
'-x, -y, -z'

loop_
_atom_site_label
_atom_site_type_symbol
_atom_site_fract_x
_atom_site_fract_y
_atom_site_fract_z
_atom_site_U_iso_or_equiv
_atom_site_adp_type
_atom_site_occupancy
_atom_site_symmetry_multiplicity
_atom_site_calc_flag
_atom_site_refinement_flags
_atom_site_disorder_assembly
_atom_site_disorder_group
Nd Nd 0.32083(3) 0.14793(3) 0.45607(3) 0.02909(12) Uani 1 1 d . . .
Na1 Na 0.0000 0.0000 0.5000 0.0684(16) Uani 1 2 d S . .
Na2 Na 0.5000 0.0000 0.5000 0.0347(9) Uani 1 2 d S . .
Na3 Na 0.5000 0.5000 0.5000 0.0395(10) Uani 1 2 d S . .
Na4 Na 0.1158(3) 0.7566(3) 0.9152(2) 0.0520(8) Uani 1 1 d . . .
Na5 Na 0.5000 0.5000 0.0000 0.0542(13) Uani 1 2 d S . .
S1A S 0.21287(14) 0.06094(15) 0.56640(12) 0.0316(4) Uani 1 1 d . . .
S2A S 0.10003(15) -0.02694(15) 0.35545(12) 0.0345(4) Uani 1 1 d . . .
S3A S 0.14114(16) -0.21532(16) 0.29164(13) 0.0413(5) Uani 1 1 d . . .
S4A S 0.26540(15) -0.12085(16) 0.51002(13) 0.0360(4) Uani 1 1 d . . .
C1A C 0.2033(5) -0.0592(6) 0.4742(5) 0.0302(16) Uani 1 1 d . . .
C2A C 0.1566(6) -0.0949(6) 0.3890(5) 0.0325(16) Uani 1 1 d . . .
C3A C 0.2283(6) -0.2564(6) 0.3284(5) 0.0394(19) Uani 1 1 d . . .
H3A1 H 0.2115 -0.3316 0.2826 0.047 Uiso 1 1 calc R . .
H3A2 H 0.3031 -0.2025 0.3361 0.047 Uiso 1 1 calc R . .
C4A C 0.2162(6) -0.2594(6) 0.4153(5) 0.0381(18) Uani 1 1 d . . .
H4A1 H 0.2550 -0.2943 0.4264 0.046 Uiso 1 1 calc R . .
H4A2 H 0.1401 -0.3075 0.4091 0.046 Uiso 1 1 calc R . .
S1B S 0.51773(15) 0.21941(15) 0.57025(12) 0.0328(4) Uani 1 1 d . . .
S2B S 0.42254(14) 0.02719(15) 0.35332(12) 0.0327(4) Uani 1 1 d . . .
S3B S 0.54063(16) 0.20127(17) 0.30392(13) 0.0381(4) Uani 1 1 d . . .
S4B S 0.64331(15) 0.40261(15) 0.52554(13) 0.0372(4) Uani 1 1 d . . .
C1B C 0.5538(6) 0.2531(6) 0.4838(5) 0.0325(16) Uani 1 1 d . . .
C2B C 0.5147(5) 0.1743(6) 0.3947(5) 0.0309(16) Uani 1 1 d . . .
C3B C 0.6323(7) 0.3512(8) 0.3491(6) 0.054(2) Uani 1 1 d . . .
H3B1 H 0.6733 0.3638 0.3068 0.064 Uiso 1 1 calc R . .
H3B2 H 0.5908 0.3898 0.3564 0.064 Uiso 1 1 calc R . .
C4B C 0.7115(6) 0.4050(7) 0.4388(6) 0.045(2) Uani 1 1 d . . .
H4B1 H 0.7645 0.4838 0.4556 0.054 Uiso 1 1 calc R . .
H4B2 H 0.7500 0.3637 0.4329 0.054 Uiso 1 1 calc R . .
S1C S 0.36601(17) 0.36978(16) 0.58227(13) 0.0388(4) Uani 1 1 d . . .
S2C S 0.32811(15) 0.27184(16) 0.36191(12) 0.0350(4) Uani 1 1 d . . .
S3C S 0.10204(18) 0.2050(2) 0.33787(17) 0.0547(6) Uani 1 1 d . . .
S4C S 0.1339(2) 0.2878(2) 0.56138(17) 0.0550(6) Uani 1 1 d . . .
C1C C 0.2406(6) 0.3056(6) 0.5071(5) 0.0375(18) Uani 1 1 d . . .
C2C C 0.2253(6) 0.2691(6) 0.4177(5) 0.0362(17) Uani 1 1 d . . .
C3C C -0.0016(11) 0.1969(14) 0.3982(10) 0.115(5) Uani 1 1 d U . .
H3C1 H -0.0514 0.2102 0.3708 0.138 Uiso 1 1 calc R . .
H3C2 H -0.0422 0.1190 0.3887 0.138 Uiso 1 1 calc R . .
C4C C 0.0284(9) 0.2660(12) 0.4843(9) 0.100(4) Uani 1 1 d U . .
H4C1 H -0.0361 0.2413 0.5053 0.120 Uiso 1 1 calc R . .
H4C2 H 0.0480 0.3410 0.4913 0.120 Uiso 1 1 calc R . .
O1 O -0.0304(7) 0.7924(8) 1.0145(6) 0.096(3) Uani 1 1 d U . .
O2 O 0.2033(6) 0.9383(6) 1.0781(5) 0.085(2) Uani 1 1 d U . .
O3 O 0.2999(6) 0.8063(8) 1.0084(6) 0.087(2) Uani 1 1 d U . .
O4 O 0.2190(6) 0.6474(6) 0.8266(5) 0.073(2) Uani 1 1 d U . .
O5 O 0.0036(6) 0.5649(5) 0.7468(5) 0.0665(18) Uani 1 1 d . . .
O6 O -0.0779(5) 0.7000(5) 0.8406(5) 0.0664(19) Uani 1 1 d . . .
O7 O 0.7079(4) 0.5537(4) 0.0681(3) 0.0403(12) Uani 1 1 d . . .
O8 O 0.6201(5) 0.6818(5) 0.1700(4) 0.0472(14) Uani 1 1 d . . .
O9 O 0.4013(5) 0.5953(5) 0.1147(4) 0.0470(14) Uani 1 1 d . . .
C1 C 0.0282(11) 0.8727(12) 1.1082(9) 0.105(4) Uani 1 1 d U . .
H1A H 0.0506 0.8358 1.1340 0.126 Uiso 1 1 calc R . .
H1B H -0.0196 0.8942 1.1404 0.126 Uiso 1 1 calc R . .
C2 C 0.1240(9) 0.9760(8) 1.1180(7) 0.080(3) Uani 1 1 d U . .
H2A H 0.1569 1.0330 1.1805 0.096 Uiso 1 1 calc R . .
H2B H 0.1041 1.0089 1.0864 0.096 Uiso 1 1 calc R . .
C3 C 0.2688(10) 0.9409(10) 1.1311(10) 0.090(4) Uani 1 1 d U . .
H3A H 0.2284 0.8847 1.1501 0.108 Uiso 1 1 calc R . .
H3B H 0.3048 1.0159 1.1836 0.108 Uiso 1 1 calc R . .
C4 C 0.3502(8) 0.9183(8) 1.0939(7) 0.069(3) Uani 1 1 d U . .
H4A H 0.3941 0.9161 1.1370 0.083 Uiso 1 1 calc R . .
H4B H 0.3974 0.9800 1.0823 0.083 Uiso 1 1 calc R . .
C5 C 0.3635(12) 0.7821(12) 0.9647(9) 0.097(4) Uani 1 1 d U . .
H5A H 0.4209 0.7925 1.0054 0.116 Uiso 1 1 calc R . .
H5B H 0.3969 0.8367 0.9428 0.116 Uiso 1 1 calc R . .
C6 C 0.3145(9) 0.6689(10) 0.8906(8) 0.074(3) Uani 1 1 d U . .
H6A H 0.2885 0.6131 0.9120 0.089 Uiso 1 1 calc R . .
H6B H 0.3678 0.6604 0.8591 0.089 Uiso 1 1 calc R . .
C7 C 0.1602(11) 0.5429(11) 0.7627(9) 0.095(4) Uani 1 1 d U . .
H7A H 0.1225 0.4922 0.7871 0.114 Uiso 1 1 calc R . .
H7B H 0.2058 0.5175 0.7302 0.114 Uiso 1 1 calc R . .
C8 C 0.0817(9) 0.5398(8) 0.7026(7) 0.074(3) Uani 1 1 d U . .
H8A H 0.0432 0.4646 0.6504 0.089 Uiso 1 1 calc R . .
H8B H 0.1200 0.5956 0.6826 0.089 Uiso 1 1 calc R . .
C9 C -0.0589(10) 0.5873(11) 0.7051(8) 0.085(3) Uani 1 1 d U . .
H9A H -0.0956 0.5250 0.6445 0.102 Uiso 1 1 calc R . .
H9B H -0.0133 0.6569 0.7021 0.102 Uiso 1 1 calc R . .
C10 C -0.1384(9) 0.6007(9) 0.7516(7) 0.074(3) Uani 1 1 d U . .
H10A H -0.1835 0.5324 0.7566 0.089 Uiso 1 1 calc R . .
H10B H -0.1845 0.6136 0.7197 0.089 Uiso 1 1 calc R . .
C11 C -0.1468(9) 0.7291(11) 0.8859(9) 0.081(3) Uani 1 1 d . . .
H11A H -0.2030 0.6633 0.8887 0.098 Uiso 1 1 calc R . .
H11B H -0.1812 0.7533 0.8552 0.098 Uiso 1 1 calc R . .
C12 C -0.0844(10) 0.8208(11) 0.9745(9) 0.081(4) Uani 1 1 d . . .
H12A H -0.0339 0.8889 0.9714 0.097 Uiso 1 1 calc R . .
H12B H -0.1324 0.8384 1.0089 0.097 Uiso 1 1 calc R . .
N1 N 0.1858(5) 0.8775(5) 0.8441(4) 0.0397(15) Uani 1 1 d . . .
C13 C 0.1384(7) 0.9340(7) 0.8363(6) 0.048(2) Uani 1 1 d . . .
H13 H 0.0797 0.9285 0.8604 0.057 Uiso 1 1 calc R . .
C14 C 0.1722(8) 1.0002(8) 0.7942(7) 0.059(3) Uani 1 1 d . . .
H14 H 0.1370 1.0386 0.7905 0.070 Uiso 1 1 calc R . .
C15 C 0.2577(8) 1.0092(8) 0.7577(6) 0.057(2) Uani 1 1 d . . .
H15 H 0.2811 1.0540 0.7294 0.068 Uiso 1 1 calc R . .
C16 C 0.3082(7) 0.9520(7) 0.7632(6) 0.046(2) Uani 1 1 d . . .
H16 H 0.3664 0.9562 0.7388 0.055 Uiso 1 1 calc R . .
C17 C 0.2692(7) 0.8871(7) 0.8070(6) 0.046(2) Uani 1 1 d . . .
H17 H 0.3031 0.8476 0.8108 0.055 Uiso 1 1 calc R . .
N2 N 0.0445(10) 0.6012(11) 0.9636(9) 0.037(3) Uiso 0.50 1 d P . .
C18 C -0.0253(13) 0.4898(14) 0.9047(11) 0.037(4) Uiso 0.50 1 d P . .
C19 C -0.0758(16) 0.4060(17) 0.9296(13) 0.048(4) Uiso 0.50 1 d P . .
C20 C 0.0542(14) 0.5653(16) 0.9781(13) 0.048(4) Uiso 0.50 1 d P . .
C21 C -0.0233(14) 0.4529(16) 0.9203(11) 0.039(4) Uiso 0.50 1 d P . .
C22 C -0.0676(13) 0.3774(14) 0.9521(11) 0.037(4) Uiso 0.50 1 d P . .
C23 C 0.7745(7) 0.6666(7) 0.1425(5) 0.048(2) Uani 1 1 d . . .
H23A H 0.7949 0.7236 0.1225 0.057 Uiso 1 1 calc R . .
H23B H 0.8402 0.6735 0.1689 0.057 Uiso 1 1 calc R . .
C24 C 0.7129(7) 0.6858(7) 0.2090(5) 0.047(2) Uani 1 1 d . . .
H24A H 0.6901 0.6272 0.2274 0.057 Uiso 1 1 calc R . .
H24B H 0.7580 0.7599 0.2613 0.057 Uiso 1 1 calc R . .
C25 C 0.5612(7) 0.7102(7) 0.2349(5) 0.045(2) Uani 1 1 d . . .
H25A H 0.6081 0.7858 0.2853 0.054 Uiso 1 1 calc R . .
H25B H 0.5341 0.6548 0.2567 0.054 Uiso 1 1 calc R . .
C26 C 0.4684(7) 0.7077(7) 0.1874(5) 0.045(2) Uani 1 1 d . . .
H26A H 0.4268 0.7277 0.2283 0.054 Uiso 1 1 calc R . .
H26B H 0.4961 0.7629 0.1654 0.054 Uiso 1 1 calc R . .
C27 C 0.3055(7) 0.5839(9) 0.0751(6) 0.061(3) Uani 1 1 d . . .
H27A H 0.3238 0.6393 0.0537 0.074 Uiso 1 1 calc R . .
H27B H 0.2656 0.5989 0.1192 0.074 Uiso 1 1 calc R . .
C28 C 0.2365(7) 0.4651(9) -0.0011(6) 0.063(3) Uani 1 1 d . . .
H28A H 0.2205 0.4095 0.0199 0.076 Uiso 1 1 calc R . .
H28B H 0.1685 0.4556 -0.0256 0.076 Uiso 1 1 calc R . .
N3 N 0.4322(5) 0.3560(6) 0.0509(5) 0.0444(16) Uani 1 1 d . . .
C29 C 0.3829(7) 0.2440(7) 0.0034(6) 0.046(2) Uani 1 1 d . . .
H29 H 0.3670 0.2115 -0.0585 0.056 Uiso 1 1 calc R . .
C30 C 0.3537(7) 0.1725(7) 0.0409(6) 0.051(2) Uani 1 1 d . . .
H30 H 0.3185 0.0934 0.0048 0.061 Uiso 1 1 calc R . .
C31 C 0.3775(8) 0.2197(7) 0.1332(6) 0.055(2) Uani 1 1 d . . .
H31 H 0.3586 0.1734 0.1603 0.066 Uiso 1 1 calc R . .
C32 C 0.4297(7) 0.3366(7) 0.1832(6) 0.046(2) Uani 1 1 d . . .
H32 H 0.4464 0.3716 0.2452 0.056 Uiso 1 1 calc R . .
C33 C 0.4565(7) 0.4002(7) 0.1402(6) 0.048(2) Uani 1 1 d . . .
H33 H 0.4941 0.4796 0.1748 0.057 Uiso 1 1 calc R . .

loop_
_atom_site_aniso_label
_atom_site_aniso_U_11
_atom_site_aniso_U_22
_atom_site_aniso_U_33
_atom_site_aniso_U_23
_atom_site_aniso_U_13
_atom_site_aniso_U_12
Nd 0.0283(2) 0.0277(2) 0.0282(2) 0.01219(16) 0.00837(15) 0.01264(16)
Na1 0.043(3) 0.117(5) 0.046(3) 0.032(3) 0.021(2) 0.048(3)
Na2 0.036(2) 0.032(2) 0.036(2) 0.0164(18) 0.0073(18) 0.0168(18)
Na3 0.037(2) 0.035(2) 0.043(2) 0.017(2) 0.0148(19) 0.0163(19)
Na4 0.055(2) 0.055(2) 0.0440(19) 0.0267(17) 0.0161(16) 0.0225(17)
Na5 0.060(3) 0.061(3) 0.063(3) 0.048(3) 0.026(3) 0.030(3)
S1A 0.0344(10) 0.0267(9) 0.0257(9) 0.0084(7) 0.0090(7) 0.0129(8)
S2A 0.0319(10) 0.0334(10) 0.0314(10) 0.0126(8) 0.0058(8) 0.0141(8)
S3A 0.0438(11) 0.0328(10) 0.0318(10) 0.0041(8) 0.0072(9) 0.0180(9)
S4A 0.0357(10) 0.0356(10) 0.0382(11) 0.0183(9) 0.0112(8) 0.0185(8)
C1A 0.026(4) 0.023(3) 0.034(4) 0.008(3) 0.006(3) 0.011(3)
C2A 0.036(4) 0.025(4) 0.029(4) 0.008(3) 0.017(3) 0.014(3)
C3A 0.032(4) 0.025(4) 0.043(5) 0.001(3) 0.008(3) 0.015(3)
C4A 0.031(4) 0.023(4) 0.055(5) 0.014(3) 0.012(4) 0.015(3)
S1B 0.0350(10) 0.0322(9) 0.0285(9) 0.0138(8) 0.0084(8) 0.0154(8)
S2B 0.0326(10) 0.0315(9) 0.0302(9) 0.0128(8) 0.0096(8) 0.0150(8)
S3B 0.0391(11) 0.0446(11) 0.0366(11) 0.0241(9) 0.0178(9) 0.0207(9)
S4B 0.0326(10) 0.0284(9) 0.0426(11) 0.0160(9) 0.0067(8) 0.0102(8)
C1B 0.028(4) 0.030(4) 0.040(4) 0.015(3) 0.010(3) 0.017(3)
C2B 0.029(4) 0.027(4) 0.034(4) 0.014(3) 0.012(3) 0.013(3)
C3B 0.063(6) 0.060(6) 0.065(6) 0.049(5) 0.033(5) 0.032(5)
C4B 0.037(4) 0.037(4) 0.056(5) 0.025(4) 0.018(4) 0.011(4)
S1C 0.0496(12) 0.0319(10) 0.0302(10) 0.0126(8) 0.0110(9) 0.0191(9)
S2C 0.0398(11) 0.0346(10) 0.0328(10) 0.0177(8) 0.0147(8) 0.0186(8)
S3C 0.0427(12) 0.0712(16) 0.0577(14) 0.0315(13) 0.0099(11) 0.0338(12)
S4C 0.0644(15) 0.0631(15) 0.0629(15) 0.0371(12) 0.0433(13) 0.0435(12)
C1C 0.038(4) 0.036(4) 0.043(5) 0.020(4) 0.017(4) 0.021(3)
C2C 0.037(4) 0.031(4) 0.041(4) 0.018(3) 0.011(3) 0.018(3)
C3C 0.079(7) 0.155(9) 0.107(8) 0.041(6) 0.043(6) 0.075(7)
C4C 0.058(6) 0.121(8) 0.095(8) 0.030(6) 0.036(6) 0.044(6)
O1 0.091(5) 0.111(6) 0.075(5) 0.042(4) 0.018(4) 0.045(5)
O2 0.078(5) 0.076(5) 0.058(4) 0.036(4) -0.002(4) 0.004(4)
O3 0.066(4) 0.115(6) 0.105(6) 0.085(5) 0.014(4) 0.035(4)
O4 0.090(5) 0.062(4) 0.102(5) 0.056(4) 0.051(4) 0.048(4)
O5 0.080(5) 0.048(4) 0.057(4) 0.020(3) 0.019(4) 0.027(4)
O6 0.047(4) 0.047(4) 0.104(6) 0.032(4) 0.016(4) 0.027(3)
O7 0.041(3) 0.037(3) 0.033(3) 0.014(2) 0.004(2) 0.016(2)
O8 0.053(4) 0.052(3) 0.032(3) 0.015(3) 0.007(3) 0.028(3)
O9 0.051(4) 0.049(3) 0.034(3) 0.016(3) 0.006(3) 0.024(3)
C1 0.105(8) 0.107(8) 0.094(8) 0.042(6) 0.023(6) 0.052(6)
C2 0.075(6) 0.056(5) 0.053(5) -0.002(4) 0.040(5) 0.014(4)
C3 0.080(7) 0.059(6) 0.122(8) 0.048(6) 0.003(6) 0.026(5)
C4 0.060(6) 0.049(5) 0.069(6) 0.024(5) -0.016(4) 0.011(4)
C5 0.109(8) 0.111(8) 0.100(8) 0.068(6) 0.018(6) 0.062(6)
C6 0.094(7) 0.105(7) 0.084(6) 0.060(5) 0.038(5) 0.082(6)
C7 0.093(7) 0.088(7) 0.111(8) 0.049(6) 0.070(6) 0.045(5)
C8 0.072(6) 0.044(5) 0.053(5) 0.003(4) 0.031(5) 0.006(4)
C9 0.087(7) 0.073(6) 0.078(7) 0.034(5) 0.016(6) 0.029(5)
C10 0.060(6) 0.058(5) 0.079(6) 0.029(5) -0.016(5) 0.017(4)
C11 0.064(7) 0.094(9) 0.114(11) 0.065(9) 0.031(7) 0.046(7)
C12 0.075(8) 0.105(10) 0.124(11) 0.071(9) 0.049(8) 0.074(8)
N1 0.046(4) 0.034(4) 0.036(4) 0.015(3) 0.010(3) 0.019(3)
C13 0.059(6) 0.044(5) 0.044(5) 0.019(4) 0.023(4) 0.031(4)
C14 0.084(7) 0.049(5) 0.074(7) 0.039(5) 0.034(6) 0.048(5)
C15 0.085(7) 0.050(5) 0.053(6) 0.034(5) 0.031(5) 0.038(5)
C16 0.053(5) 0.044(5) 0.047(5) 0.026(4) 0.021(4) 0.025(4)
C17 0.051(5) 0.048(5) 0.049(5) 0.027(4) 0.016(4) 0.028(4)
C23 0.043(5) 0.037(4) 0.042(5) 0.014(4) 0.001(4) 0.010(4)
C24 0.043(5) 0.042(5) 0.037(5) 0.009(4) -0.003(4) 0.016(4)
C25 0.054(5) 0.042(5) 0.025(4) 0.008(4) 0.008(4) 0.021(4)
C26 0.049(5) 0.057(5) 0.024(4) 0.012(4) 0.007(4) 0.030(4)
C27 0.050(6) 0.080(7) 0.043(5) 0.012(5) 0.007(4) 0.039(5)
C28 0.046(5) 0.081(7) 0.039(5) 0.019(5) 0.014(4) 0.023(5)
N3 0.043(4) 0.050(4) 0.046(4) 0.033(4) 0.013(3) 0.018(3)
C29 0.049(5) 0.052(5) 0.044(5) 0.023(4) 0.019(4) 0.029(4)
C30 0.063(6) 0.035(4) 0.044(5) 0.016(4) 0.004(4) 0.020(4)
C31 0.066(6) 0.047(5) 0.043(5) 0.029(4) 0.004(4) 0.015(4)
C32 0.050(5) 0.041(5) 0.037(5) 0.019(4) 0.007(4) 0.014(4)
C33 0.053(5) 0.031(4) 0.045(5) 0.016(4) 0.011(4) 0.014(4)

loop_
_atom_type_symbol
_atom_type_description
_atom_type_scat_dispersion_real
_atom_type_scat_dispersion_imag
_atom_type_scat_source
C C 0.0033 0.0016 'International Tables Vol C Tables 4.2.6.8 and 6.1.1.4'
H H 0.0000 0.0000 'International Tables Vol C Tables 4.2.6.8 and 6.1.1.4'
Na Na 0.0362 0.0249 'International Tables Vol C Tables 4.2.6.8 and 6.1.1.4'
O O 0.0106 0.0060 'International Tables Vol C Tables 4.2.6.8 and 6.1.1.4'
S S 0.1246 0.1234 'International Tables Vol C Tables 4.2.6.8 and 6.1.1.4'
Nd Nd -0.1943 3.0179 'International Tables Vol C Tables 4.2.6.8 and 6.1.1.4'
N N 0.0061 0.0033 'International Tables Vol C Tables 4.2.6.8 and 6.1.1.4'

loop_
_geom_angle_atom_site_label_1
_geom_angle_atom_site_label_2
_geom_angle_atom_site_label_3
_geom_angle
_geom_angle_site_symmetry_1
_geom_angle_site_symmetry_3
_geom_angle_publ_flag
S1A Nd S1C 89.32(5) . . ?
S1A Nd S1B 86.86(5) . . ?
S1C Nd S1B 81.11(6) . . ?
S1A Nd S2C 144.37(5) . . ?
S1C Nd S2C 71.75(5) . . ?
S1B Nd S2C 118.24(5) . . ?
S1A Nd S2B 114.23(5) . . ?
S1C Nd S2B 141.99(6) . . ?
S1B Nd S2B 71.46(5) . . ?
S2C Nd S2B 98.38(5) . . ?
S1A Nd C1C 89.35(15) . . ?
S1C Nd C1C 35.78(16) . . ?
S1B Nd C1C 116.83(17) . . ?
S2C Nd C1C 57.58(16) . . ?
S2B Nd C1C 155.93(16) . . ?
S1A Nd S2A 71.43(5) . . ?
S1C Nd S2A 119.35(6) . . ?
S1B Nd S2A 148.95(6) . . ?
S2C Nd S2A 91.50(6) . . ?
S2B Nd S2A 97.01(5) . . ?
C1C Nd S2A 85.64(16) . . ?
S1A Nd C1B 122.56(16) . . ?
S1C Nd C1B 85.06(15) . . ?
S1B Nd C1B 35.79(15) . . ?
S2C Nd C1B 86.49(15) . . ?
S2B Nd C1B 57.32(14) . . ?
C1C Nd C1B 114.9(2) . . ?
S2A Nd C1B 153.49(15) . . ?
S1A Nd C2B 136.45(15) . . ?
S1C Nd C2B 107.18(14) . . ?
S1B Nd C2B 57.72(15) . . ?
S2C Nd C2B 78.88(15) . . ?
S2B Nd C2B 35.44(14) . . ?
C1C Nd C2B 127.4(2) . . ?
S2A Nd C2B 126.59(14) . . ?
C1B Nd C2B 27.3(2) . . ?
S1A Nd C1A 35.66(14) . . ?
S1C Nd C1A 124.97(14) . . ?
S1B Nd C1A 92.24(14) . . ?
S2C Nd C1A 148.39(15) . . ?
S2B Nd C1A 82.77(13) . . ?
C1C Nd C1A 117.9(2) . . ?
S2A Nd C1A 57.19(14) . . ?
C1B Nd C1A 119.09(19) . . ?
C2B Nd C1A 114.70(19) . . ?
S1A Nd C2C 108.93(15) . . ?
S1C Nd C2C 57.24(15) . . ?
S1B Nd C2C 134.16(15) . . ?
S2C Nd C2C 35.47(15) . . ?
S2B Nd C2C 130.91(15) . . ?
C1C Nd C2C 27.1(2) . . ?
S2A Nd C2C 75.34(15) . . ?
C1B Nd C2C 115.0(2) . . ?
C2B Nd C2C 113.9(2) . . ?
C1A Nd C2C 125.9(2) . . ?
S1A Nd C2A 56.77(14) . . ?
S1C Nd C2A 140.09(13) . . ?
S1B Nd C2A 113.76(16) . . ?
S2C Nd C2A 122.76(16) . . ?
S2B Nd C2A 76.57(13) . . ?
C1C Nd C2A 115.8(2) . . ?
S2A Nd C2A 35.51(16) . . ?
C1B Nd C2A 129.27(19) . . ?
C2B Nd C2A 112.00(19) . . ?
C1A Nd C2A 26.6(2) . . ?
C2C Nd C2A 110.7(2) . . ?
S1A Na1 S1A 180.0 2_556 . ?
S1A Na1 S2A 72.17(5) . . ?
S1A Na1 S2A 107.83(5) . 2_556 ?
S1A Na1 S2A 107.83(5) 2_556 . ?
S1A Na1 S2A 72.17(5) . . ?
S2A Na1 S2A 180.000(1) 2_556 . ?
S1B Na2 S1B 180.0 2_656 . ?
S1B Na2 S2B 109.60(5) 2_656 . ?
S1B Na2 S2B 70.40(5) . . ?
S1B Na2 S2B 70.40(5) . . ?
S1B Na2 S2B 109.60(5) . 2_656 ?
S2B Na2 S2B 180.00(7) . 2_656 ?
S1B Na2 S4A 85.80(5) 2_656 . ?
S1B Na2 S4A 94.20(5) . . ?
S2B Na2 S4A 89.20(5) . . ?
S2B Na2 S4A 90.80(5) 2_656 . ?
S1B Na2 S4A 94.19(5) . . ?
S1B Na2 S4A 85.81(5) . 2_656 ?
S2B Na2 S4A 90.81(5) . 2_656 ?
S2B Na2 S4A 89.19(5) . . ?
S4A Na2 S4A 180.0 . 2_656 ?
S1C Na3 S1C 180.0 2_666 . ?
S1C Na3 S2C 69.63(5) . . ?
S1C Na3 S2C 110.37(5) . 2_666 ?
S1C Na3 S2C 110.37(5) 2_666 . ?
S1C Na3 S2C 69.63(5) . . ?
S2C Na3 S2C 180.0 2_666 . ?
S1C Na3 S4B 97.22(5) 2_666 . ?
S1C Na3 S4B 82.78(5) . . ?
S2C Na3 S4B 88.32(5) 2_666 . ?
S2C Na3 S4B 91.68(5) . . ?
S1C Na3 S4B 82.78(5) . . ?
S1C Na3 S4B 97.22(5) . 2_666 ?
S2C Na3 S4B 91.68(5) . . ?
S2C Na3 S4B 88.32(5) . 2_666 ?
S4B Na3 S4B 180.0 . 2_666 ?
N1 Na4 N2 169.2(4) . . ?
N1 Na4 O6 87.2(2) . . ?
N2 Na4 O6 93.5(4) . . ?
N1 Na4 O3 100.3(3) . . ?
N2 Na4 O3 79.8(4) . . ?
O6 Na4 O3 171.7(3) . . ?
N1 Na4 O2 92.0(2) . . ?
N2 Na4 O2 97.6(4) . . ?
O6 Na4 O2 113.6(3) . . ?
O3 Na4 O2 63.0(3) . . ?
N1 Na4 O4 86.8(2) . . ?
N2 Na4 O4 83.6(3) . . ?
O6 Na4 O4 121.5(3) . . ?
O3 Na4 O4 62.9(3) . . ?
O2 Na4 O4 124.7(3) . . ?
N1 Na4 O5 89.5(2) . . ?
N2 Na4 O5 81.5(3) . . ?
O6 Na4 O5 60.7(2) . . ?
O3 Na4 O5 122.3(3) . . ?
O2 Na4 O5 174.0(3) . . ?
O4 Na4 O5 61.1(3) . . ?
N1 Na4 O1 114.7(3) . . ?
N2 Na4 O1 74.4(4) . . ?
O6 Na4 O1 57.3(3) . . ?
O3 Na4 O1 115.7(3) . . ?
O2 Na4 O1 63.6(3) . . ?
O4 Na4 O1 157.6(3) . . ?
O5 Na4 O1 110.6(3) . . ?
N3 Na5 N3 180.0 2_665 . ?
N3 Na5 O9 95.5(2) 2_665 . ?
N3 Na5 O9 84.5(2) . . ?
N3 Na5 O9 84.5(2) 2_665 2_665 ?
N3 Na5 O9 95.5(2) . 2_665 ?
O9 Na5 O9 180.0 . 2_665 ?
N3 Na5 O7 92.40(19) 2_665 . ?
N3 Na5 O7 87.60(19) . . ?
O9 Na5 O7 118.41(16) . . ?
O9 Na5 O7 61.59(16) 2_665 . ?
N3 Na5 O7 87.60(19) 2_665 2_665 ?
N3 Na5 O7 92.40(19) . 2_665 ?
O9 Na5 O7 61.59(16) . 2_665 ?
O9 Na5 O7 118.41(16) 2_665 2_665 ?
O7 Na5 O7 180.0 . 2_665 ?
N3 Na5 O8 86.0(2) 2_665 . ?
N3 Na5 O8 94.0(2) . . ?
O9 Na5 O8 59.77(16) . . ?
O9 Na5 O8 120.23(16) 2_665 . ?
O7 Na5 O8 60.06(15) . . ?
O7 Na5 O8 119.94(15) 2_665 . ?
N3 Na5 O8 94.0(2) 2_665 2_665 ?
N3 Na5 O8 86.0(2) . 2_665 ?
O9 Na5 O8 120.23(16) . 2_665 ?
O9 Na5 O8 59.77(16) 2_665 2_665 ?
O7 Na5 O8 119.94(15) . 2_665 ?
O7 Na5 O8 60.06(15) 2_665 2_665 ?
O8 Na5 O8 180.0 . 2_665 ?
C1A S1A Na1 92.8(2) . . ?
C1A S1A Nd 75.2(2) . . ?
Na1 S1A Nd 101.55(6) . . ?
C2A S2A Na1 90.4(2) . . ?
C2A S2A Nd 74.2(2) . . ?
Na1 S2A Nd 98.70(6) . . ?
C2A S3A C3A 104.7(4) . . ?
C1A S4A C4A 103.8(3) . . ?
C1A S4A Na2 103.9(2) . . ?
C4A S4A Na2 99.6(2) . . ?
C2A C1A S1A 123.1(5) . . ?
C2A C1A S4A 126.3(5) . . ?
S1A C1A S4A 110.5(4) . . ?
C2A C1A Nd 77.4(4) . . ?
S1A C1A Nd 69.1(2) . . ?
S4A C1A Nd 124.7(3) . . ?
C1A C2A S2A 124.9(5) . . ?
C1A C2A S3A 126.8(6) . . ?
S2A C2A S3A 108.2(4) . . ?
C1A C2A Nd 76.0(4) . . ?
S2A C2A Nd 70.3(2) . . ?
S3A C2A Nd 127.3(3) . . ?
C4A C3A S3A 112.5(5) . . ?
C3A C4A S4A 113.9(5) . . ?
C1B S1B Na2 100.5(2) . . ?
C1B S1B Nd 73.6(2) . . ?
Na2 S1B Nd 96.81(5) . . ?
C2B S2B Nd 73.4(2) . . ?
C2B S2B Na2 98.5(3) . . ?
Nd S2B Na2 93.98(5) . . ?
C2B S3B C3B 107.3(4) . . ?
C1B S4B C4B 102.1(4) . . ?
C1B S4B Na3 105.9(2) . . ?
C4B S4B Na3 101.2(3) . . ?
C2B C1B S1B 124.2(5) . . ?
C2B C1B S4B 123.8(6) . . ?
S1B C1B S4B 112.0(4) . . ?
C2B C1B Nd 76.9(4) . . ?
S1B C1B Nd 70.6(2) . . ?
S4B C1B Nd 124.1(3) . . ?
C1B C2B S2B 123.7(6) . . ?
C1B C2B S3B 127.2(5) . . ?
S2B C2B S3B 109.0(4) . . ?
C1B C2B Nd 75.8(4) . . ?
S2B C2B Nd 71.2(2) . . ?
S3B C2B Nd 123.4(3) . . ?
C4B C3B S3B 113.8(6) . . ?
C3B C4B S4B 111.9(6) . . ?
C1C S1C Nd 73.5(2) . . ?
C1C S1C Na3 97.3(3) . . ?
Nd S1C Na3 99.05(6) . . ?
C2C S2C Nd 74.2(3) . . ?
C2C S2C Na3 95.5(3) . . ?
Nd S2C Na3 97.50(6) . . ?
C2C S3C C3C 106.8(5) . . ?
C1C S4C C4C 103.2(5) . . ?
C2C C1C S1C 124.4(6) . . ?
C2C C1C S4C 124.0(6) . . ?
S1C C1C S4C 111.6(4) . . ?
C2C C1C Nd 78.6(4) . . ?
S1C C1C Nd 70.7(2) . . ?
S4C C1C Nd 121.2(3) . . ?
C1C C2C S2C 123.9(6) . . ?
C1C C2C S3C 127.1(6) . . ?
S2C C2C S3C 108.9(4) . . ?
C1C C2C Nd 74.3(4) . . ?
S2C C2C Nd 70.4(2) . . ?
S3C C2C Nd 126.2(3) . . ?
C4C C3C S3C 118.7(11) . . ?
C3C C4C S4C 124.3(11) . . ?
C12 O1 C1 116.9(12) . . ?
C12 O1 Na4 107.2(7) . . ?
C1 O1 Na4 109.5(7) . . ?
C3 O2 C2 115.9(10) . . ?
C3 O2 Na4 116.0(8) . . ?
C2 O2 Na4 114.6(6) . . ?
C5 O3 C4 117.4(10) . . ?
C5 O3 Na4 117.1(8) . . ?
C4 O3 Na4 112.9(6) . . ?
C7 O4 C6 115.1(9) . . ?
C7 O4 Na4 117.9(7) . . ?
C6 O4 Na4 111.9(6) . . ?
C9 O5 C8 116.9(9) . . ?
C9 O5 Na4 106.5(7) . . ?
C8 O5 Na4 108.8(5) . . ?
C11 O6 C10 110.9(9) . . ?
C11 O6 Na4 125.0(7) . . ?
C10 O6 Na4 120.6(6) . . ?
C28 O7 C23 109.9(6) 2_665 . ?
C28 O7 Na5 112.2(5) 2_665 . ?
C23 O7 Na5 115.3(5) . . ?
C24 O8 C25 111.3(6) . . ?
C24 O8 Na5 116.3(4) . . ?
C25 O8 Na5 117.6(4) . . ?
C27 O9 C26 110.9(6) . . ?
C27 O9 Na5 116.2(5) . . ?
C26 O9 Na5 117.4(4) . . ?
O1 C1 C2 111.1(11) . . ?
C1 C2 O2 106.5(9) . . ?
O2 C3 C4 114.2(13) . . ?
C3 C4 O3 111.6(9) . . ?
O3 C5 C6 115.7(13) . . ?
C5 C6 O4 109.8(8) . . ?
O4 C7 C8 108.2(11) . . ?
C7 C8 O5 111.4(9) . . ?
O5 C9 C10 111.2(10) . . ?
C9 C10 O6 106.7(9) . . ?
O6 C11 C12 108.3(9) . . ?
O1 C12 C11 110.8(11) . . ?
C13 N1 C17 116.0(7) . . ?
C13 N1 Na4 120.5(5) . . ?
C17 N1 Na4 123.4(5) . . ?
N1 C13 C14 122.9(8) . . ?
C15 C14 C13 119.9(9) . . ?
C16 C15 C14 119.4(8) . . ?
C15 C16 C17 117.2(8) . . ?
N1 C17 C16 124.6(8) . . ?
C22 N2 C18 114.4(15) 2_567 . ?
C18 N2 C19 102.2(12) . 2_567 ?
C21 C18 N2 111(3) . . ?
N2 C18 C19 123.4(16) . . ?
N2 C18 C22 116.8(13) . . ?
C22 C19 C21 121(4) . . ?
C21 C19 C20 110(2) . 2_567 ?
C18 C19 C20 120.1(17) . 2_567 ?
C21 C19 N2 116(2) . 2_567 ?
C22 C19 C20 110(3) . . ?
N2 C20 C21 107(3) . . ?
N2 C20 C19 121(3) . 2_567 ?
C21 C20 C19 115.2(17) . 2_567 ?
N2 C20 C21 126(2) . 2_567 ?
C18 C20 C21 114.0(15) . 2_567 ?
N2 C20 C19 113(2) . . ?
C22 C20 C19 114.6(16) 2_567 . ?
C18 C21 C19 125(3) . . ?
C22 C21 C20 119.7(17) . . ?
N2 C21 C20 102.7(12) . 2_567 ?
C19 C22 C20 103(3) . 2_567 ?
N2 C22 C21 126.9(16) 2_567 . ?
N2 C22 C18 128.5(13) 2_567 . ?
O7 C23 C24 108.8(7) . . ?
O8 C24 C23 108.7(7) . . ?
O8 C25 C26 106.5(6) . . ?
O9 C26 C25 108.6(7) . . ?
O9 C27 C28 109.8(8) . . ?
O7 C28 C27 109.5(7) 2_665 . ?
C29 N3 C33 116.8(7) . . ?
C29 N3 Na5 128.9(6) . . ?
C33 N3 Na5 114.1(5) . . ?
N3 C29 C30 123.1(8) . . ?
C29 C30 C31 119.2(8) . . ?
C32 C31 C30 118.0(8) . . ?
C33 C32 C31 118.6(8) . . ?
N3 C33 C32 124.3(8) . . ?

loop_
_geom_bond_atom_site_label_1
_geom_bond_atom_site_label_2
_geom_bond_distance
_geom_bond_site_symmetry_2
_geom_bond_publ_flag
Nd S1A 2.8292(18) . ?
Nd S1C 2.8347(19) . ?
Nd S1B 2.8469(19) . ?
Nd S2C 2.8710(19) . ?
Nd S2B 2.8748(18) . ?
Nd S2A 2.8819(19) . ?
Nd C1C 2.881(7) . ?
Nd C1B 2.897(7) . ?
Nd C2B 2.910(7) . ?
Nd C1A 2.928(7) . ?
Nd C2C 2.933(7) . ?
Nd C2A 2.946(7) . ?
Na1 S1A 2.7968(19) . ?
Na1 S1A 2.7968(19) 2_556 ?
Na1 S2A 2.8629(18) 2_556 ?
Na1 S2A 2.8629(18) . ?
Na2 S1B 2.8469(18) . ?
Na2 S1B 2.8469(18) 2_656 ?
Na2 S2B 2.9480(19) . ?
Na2 S2B 2.9480(19) 2_656 ?
Na2 S4A 3.0675(19) . ?
Na2 S4A 3.0675(19) 2_656 ?
Na3 S1C 2.9126(19) . ?
Na3 S1C 2.9126(19) 2_666 ?
Na3 S2C 2.9439(19) 2_666 ?
Na3 S2C 2.9439(19) . ?
Na3 S4B 3.090(2) 2_666 ?
Na3 S4B 3.090(2) . ?
Na4 N1 2.442(7) . ?
Na4 N2 2.562(14) . ?
Na4 O6 2.608(7) . ?
Na4 O3 2.648(8) . ?
Na4 O2 2.669(8) . ?
Na4 O4 2.705(8) . ?
Na4 O5 2.793(7) . ?
Na4 O1 2.825(9) . ?
Na5 N3 2.448(6) 2_665 ?
Na5 N3 2.448(6) . ?
Na5 O9 2.734(5) . ?
Na5 O9 2.734(6) 2_665 ?
Na5 O7 2.774(5) . ?
Na5 O7 2.774(5) 2_665 ?
Na5 O8 2.778(5) . ?
Na5 O8 2.778(5) 2_665 ?
S1A C1A 1.765(7) . ?
S2A C2A 1.778(8) . ?
S3A C2A 1.780(7) . ?
S3A C3A 1.802(8) . ?
S4A C1A 1.772(7) . ?
S4A C4A 1.794(7) . ?
C1A C2A 1.351(10) . ?
C3A C4A 1.514(11) . ?
S1B C1B 1.766(8) . ?
S2B C2B 1.761(7) . ?
S3B C2B 1.763(7) . ?
S3B C3B 1.783(9) . ?
S4B C1B 1.781(7) . ?
S4B C4B 1.800(8) . ?
C1B C2B 1.372(10) . ?
C3B C4B 1.527(12) . ?
S1C C1C 1.756(8) . ?
S2C C2C 1.769(8) . ?
S3C C2C 1.773(8) . ?
S3C C3C 1.817(12) . ?
S4C C1C 1.784(7) . ?
S4C C4C 1.785(14) . ?
C1C C2C 1.362(11) . ?
C3C C4C 1.309(17) . ?
O1 C12 1.314(13) . ?
O1 C1 1.457(15) . ?
O2 C3 1.256(13) . ?
O2 C2 1.534(13) . ?
O3 C5 1.272(14) . ?
O3 C4 1.506(13) . ?
O4 C7 1.297(14) . ?
O4 C6 1.543(12) . ?
O5 C9 1.353(13) . ?
O5 C8 1.462(12) . ?
O6 C11 1.379(12) . ?
O6 C10 1.467(12) . ?
O7 C28 1.416(10) 2_665 ?
O7 C23 1.438(9) . ?
O8 C24 1.428(10) . ?
O8 C25 1.450(9) . ?
O9 C27 1.411(10) . ?
O9 C26 1.423(9) . ?
C1 C2 1.469(16) . ?
C3 C4 1.443(16) . ?
C5 C6 1.431(17) . ?
C7 C8 1.466(17) . ?
C9 C10 1.443(15) . ?
C11 C12 1.436(17) . ?
N1 C13 1.329(10) . ?
N1 C17 1.346(10) . ?
C13 C14 1.378(12) . ?
C14 C15 1.365(13) . ?
C15 C16 1.361(12) . ?
C16 C17 1.392(11) . ?
N2 C20 0.732(19) . ?
N2 C22 1.33(2) 2_567 ?
N2 C18 1.35(2) . ?
N2 C21 1.74(2) . ?
N2 C19 1.92(3) 2_567 ?
C18 C20 1.31(2) . ?
C18 C19 1.38(3) . ?
C19 C20 1.43(3) 2_567 ?
C20 C21 1.38(3) . ?
C20 C19 1.43(3) 2_567 ?
C21 C22 1.36(3) . ?
C22 N2 1.33(2) 2_567 ?
C23 C24 1.471(11) . ?
C25 C26 1.507(11) . ?
C27 C28 1.497(12) . ?
C28 O7 1.416(10) 2_665 ?
N3 C29 1.312(10) . ?
N3 C33 1.345(10) . ?
C29 C30 1.375(12) . ?
C30 C31 1.388(12) . ?
C31 C32 1.368(11) . ?
C32 C33 1.357(11) . ?
